data_2311043
loop_
_publ_author_name
'Zachariasen, W.H.'
'Ellinger, F.H.'

_publ_section_title
;
 The crystal structure of beta plutonium metal
;
_journal_name_full 'Acta Crystallographica (1,1948-23,1967)'
_journal_page_first 369
_journal_page_last 375
_journal_volume 16
_journal_year 1963
_chemical_formula_sum Pu
_space_group_IT_number 12
_symmetry_space_group_name_Hall '-C 2y'
_symmetry_space_group_name_H-M 'C 1 2/m 1'
_cell_angle_alpha 90
_cell_angle_beta 138.65
_cell_angle_gamma 90
_cell_formula_units_Z 34
_cell_length_a 11.83
_cell_length_b 10.449
_cell_length_c 9.227
_cell_volume 753.522
_citation_journal_id_ASTM ACCRA9
_cod_data_source_file Zachariasen_ACCRA9_1963_281.cif
_cod_data_source_block Pu1
_cod_original_cell_volume 753.5223
_cod_original_formula_sum Pu1
_cod_database_code 2311043

loop_
_symmetry_equiv_pos_as_xyz
x,y,z
-x,y,-z
-x,-y,-z
x,-y,z
x+1/2,y+1/2,z
-x+1/2,y+1/2,-z
-x+1/2,-y+1/2,-z
x+1/2,-y+1/2,z

loop_
_atom_site_label
_atom_site_type_symbol
_atom_site_fract_x
_atom_site_fract_y
_atom_site_fract_z
_atom_site_occupancy
_atom_site_U_iso_or_equiv
Pu2 Pu 0 0.22 0.5 1 0.0
Pu1 Pu 0 0 0 1 0.0
Pu7 Pu 0.247 0.15 0.414 1 0.0
Pu6 Pu 0.892 0.268 0.037 1 0.0
Pu5 Pu 0.328 0 0.762 1 0.0
Pu3 Pu 0.613 0 0.759 1 0.0
Pu4 Pu 0.918 0 0.255 1 0.0
